data_4133557
loop_
_publ_author_name
'Ebner, Fabian'
'Greb, Lutz'

_publ_section_title
;
 Calix[4]pyrrole Hydridosilicate: The Elusive Planar Tetracoordinate
 Silicon Imparts Striking Stability to Its Anionic Silicon Hydride.
;
_journal_issue 50
_journal_name_full 'Journal of the American Chemical Society'
_journal_page_first 17409
_journal_page_last 17412
_journal_paper_doi 10.1021/jacs.8b11137
_journal_volume 140
_journal_year 2018
_chemical_absolute_configuration unk
_chemical_formula_moiety 'C28 H32 K N4 Si, C H2 Cl2'
_chemical_formula_sum 'C29 H34 Cl2 K N4 Si'
_chemical_formula_weight 576.69
_space_group_crystal_system monoclinic
_space_group_IT_number 4
_space_group_name_Hall 'P 2yb'
_space_group_name_H-M_alt 'P 1 21 1'
_atom_sites_solution_hydrogens mixed
_atom_sites_solution_primary dual
_audit_creation_date 2018-11-19
_audit_creation_method
;
Olex2 1.2
(compiled 2018.05.29 svn.r3508 for OlexSys, GUI svn.r5506)
;
_cell_angle_alpha 90
_cell_angle_beta 108.59(3)
_cell_angle_gamma 90
_cell_formula_units_Z 2
_cell_length_a 9.0090(18)
_cell_length_b 13.671(3)
_cell_length_c 11.931(2)
_cell_measurement_reflns_used 1813
_cell_measurement_temperature 120
_cell_measurement_theta_max 48
_cell_measurement_theta_min 1.8
_cell_volume 1392.8(5)
_computing_molecular_graphics 'Olex2 (Dolomanov et al., 2009)'
_computing_publication_material 'Olex2 (Dolomanov et al., 2009)'
_computing_structure_refinement 'ShelXL (Sheldrick, 2015)'
_computing_structure_solution 'ShelXT (Sheldrick, 2015)'
_diffrn_ambient_temperature 120
_diffrn_measured_fraction_theta_full 1.000
_diffrn_measured_fraction_theta_max 0.999
_diffrn_measurement_device_type 'Nonius Kappa CCD'
_diffrn_radiation_type MoK\a
_diffrn_radiation_wavelength 0.71073
_diffrn_reflns_av_R_equivalents 0.0776
_diffrn_reflns_av_unetI/netI 0.1242
_diffrn_reflns_Laue_measured_fraction_full 1.000
_diffrn_reflns_Laue_measured_fraction_max 0.999
_diffrn_reflns_limit_h_max 12
_diffrn_reflns_limit_h_min -12
_diffrn_reflns_limit_k_max 18
_diffrn_reflns_limit_k_min -18
_diffrn_reflns_limit_l_max 16
_diffrn_reflns_limit_l_min -16
_diffrn_reflns_number 12718
_diffrn_reflns_point_group_measured_fraction_full 0.980
_diffrn_reflns_point_group_measured_fraction_max 0.938
_diffrn_reflns_theta_full 25.242
_diffrn_reflns_theta_max 28.999
_diffrn_reflns_theta_min 1.801
_exptl_absorpt_coefficient_mu 0.452
_exptl_absorpt_correction_type none
_exptl_crystal_colour 'clear colourless'
_exptl_crystal_colour_lustre clear
_exptl_crystal_colour_primary colourless
_exptl_crystal_density_diffrn 1.375
_exptl_crystal_description irregular
_exptl_crystal_F_000 606
_exptl_crystal_size_max 0.45
_exptl_crystal_size_mid 0.2
_exptl_crystal_size_min 0.2
_refine_diff_density_max 0.824
_refine_diff_density_min -0.400
_refine_diff_density_rms 0.077
_refine_ls_abs_structure_details
;
 Flack x determined using 1333 quotients [(I+)-(I-)]/[(I+)+(I-)]
 (Parsons, Flack and Wagner, Acta Cryst. B69 (2013) 249-259).
;
_refine_ls_abs_structure_Flack 0.06(4)
_refine_ls_extinction_method none
_refine_ls_goodness_of_fit_ref 1.015
_refine_ls_hydrogen_treatment mixed
_refine_ls_matrix_type full
_refine_ls_number_parameters 345
_refine_ls_number_reflns 6958
_refine_ls_number_restraints 1
_refine_ls_restrained_S_all 1.015
_refine_ls_R_factor_all 0.1427
_refine_ls_R_factor_gt 0.0650
_refine_ls_shift/su_max 0.000
_refine_ls_shift/su_mean 0.000
_refine_ls_structure_factor_coef Fsqd
_refine_ls_weighting_details 'w=1/[\s^2^(Fo^2^)+(0.0492P)^2^+1.2551P] where P=(Fo^2^+2Fc^2^)/3'
_refine_ls_weighting_scheme calc
_refine_ls_wR_factor_gt 0.1177
_refine_ls_wR_factor_ref 0.1454
_reflns_Friedel_coverage 0.806
_reflns_Friedel_fraction_full 0.959
_reflns_Friedel_fraction_max 0.872
_reflns_number_gt 4093
_reflns_number_total 6958
_reflns_threshold_expression 'I > 2\s(I)'
_cod_data_source_file ja8b11137_si_003.cif
_cod_data_source_block fe246_p2
_cod_database_code 4133557
_shelx_shelxl_version_number 2018/3
_shelx_space_group_comment
;
The symmetry employed for this shelxl refinement is uniquely defined
by the following loop, which should always be used as a source of
symmetry information in preference to the above space-group names.
They are only intended as comments.
;
_shelx_estimated_absorpt_t_max 0.915
_shelx_estimated_absorpt_t_min 0.822
_olex2_refinement_description
;
1. Fixed Uiso
 At 1.2 times of:
  All C(H) groups, All C(H,H) groups
 At 1.5 times of:
  All C(H,H,H) groups
2.a Ternary CH refined with riding coordinates:
 C2(H2), C3(H3), C16(H16), C17(H17)
2.b Secondary CH2 refined with riding coordinates:
 C6(H6A,H6B), C011(H01A,H01B)
2.c Aromatic/amide H refined with riding coordinates:
 C9(H9), C10(H10), C23(H23), C24(H24)
2.d Idealised Me refined as rotating group:
 C7(H7A,H7B,H7C), C13(H13A,H13B,H13C), C14(H14A,H14B,H14C), C20(H20A,H20B,
 H20C), C21(H21A,H21B,H21C), C27(H27A,H27B,H27C), C28(H28A,H28B,H28C)
;
_olex2_submission_special_instructions 'No special instructions were received'

loop_
_space_group_symop_operation_xyz
'x, y, z'
'-x, y+1/2, -z'

loop_
_atom_site_label
_atom_site_type_symbol
_atom_site_fract_x
_atom_site_fract_y
_atom_site_fract_z
_atom_site_U_iso_or_equiv
_atom_site_adp_type
_atom_site_occupancy
_atom_site_site_symmetry_order
_atom_site_calc_flag
_atom_site_refinement_flags_posn
K1 K 0.59510(18) 0.28752(11) 0.59142(14) 0.0393(4) Uani 1 1 d .
Cl1 Cl 0.1506(2) 0.33641(14) 0.02820(17) 0.0472(5) Uani 1 1 d .
Cl2 Cl 0.2567(2) 0.48838(15) -0.10062(17) 0.0475(5) Uani 1 1 d .
Si1 Si 0.5858(2) 0.53794(13) 0.39529(17) 0.0306(4) Uani 1 1 d .
H1 H 0.678(6) 0.626(4) 0.436(5) 0.019(14) Uiso 1 1 d .
N1 N 0.7227(6) 0.4419(3) 0.4778(5) 0.0264(12) Uani 1 1 d .
N2 N 0.6296(6) 0.5034(4) 0.2598(4) 0.0269(12) Uani 1 1 d .
N3 N 0.4044(6) 0.5963(4) 0.2968(5) 0.0277(12) Uani 1 1 d .
N4 N 0.4877(6) 0.5286(4) 0.5095(5) 0.0257(11) Uani 1 1 d .
C1 C 0.8067(7) 0.4534(4) 0.5989(6) 0.0260(14) Uani 1 1 d .
C2 C 0.9243(8) 0.3859(5) 0.6306(6) 0.0316(16) Uani 1 1 d .
H2 H 1.013605 0.385819 0.706312 0.038 Uiso 1 1 calc R
C3 C 0.9159(7) 0.3297(5) 0.5280(6) 0.0294(15) Uani 1 1 d .
H3 H 0.993523 0.279523 0.521490 0.035 Uiso 1 1 calc R
C4 C 0.7908(7) 0.3641(4) 0.4368(6) 0.0262(15) Uani 1 1 d .
C5 C 0.7212(7) 0.3304(5) 0.3112(6) 0.0278(14) Uani 1 1 d .
C6 C 0.5627(8) 0.2787(5) 0.2985(6) 0.0379(17) Uani 1 1 d .
H6A H 0.559286 0.210831 0.268736 0.045 Uiso 1 1 calc R
H6B H 0.471535 0.316081 0.248429 0.045 Uiso 1 1 calc R
C7 C 0.8286(8) 0.2554(4) 0.2793(6) 0.0323(16) Uani 1 1 d .
H7A H 0.930964 0.285242 0.289377 0.048 Uiso 1 1 calc GR
H7B H 0.781371 0.234871 0.196815 0.048 Uiso 1 1 calc GR
H7C H 0.841871 0.198321 0.331224 0.048 Uiso 1 1 calc GR
C8 C 0.6983(7) 0.4186(5) 0.2326(6) 0.0274(15) Uani 1 1 d .
C9 C 0.7316(7) 0.4331(5) 0.1309(6) 0.0318(16) Uani 1 1 d .
H9 H 0.778381 0.386883 0.092984 0.038 Uiso 1 1 calc R
C10 C 0.6844(7) 0.5290(5) 0.0912(6) 0.0321(15) Uani 1 1 d .
H10 H 0.694623 0.558936 0.022191 0.039 Uiso 1 1 calc R
C11 C 0.6215(7) 0.5711(4) 0.1695(6) 0.0275(15) Uani 1 1 d .
C011 C 0.2707(9) 0.4413(5) 0.0392(6) 0.0444(19) Uani 1 1 d .
H01A H 0.238715 0.492290 0.085807 0.053 Uiso 1 1 calc R
H01B H 0.380987 0.423769 0.081549 0.053 Uiso 1 1 calc R
C12 C 0.5502(7) 0.6714(4) 0.1676(6) 0.0280(15) Uani 1 1 d .
C13 C 0.5044(8) 0.7123(5) 0.0418(6) 0.0360(17) Uani 1 1 d .
H13A H 0.429253 0.668140 -0.012208 0.054 Uiso 1 1 calc GR
H13B H 0.598004 0.718140 0.017323 0.054 Uiso 1 1 calc GR
H13C H 0.456520 0.776951 0.039805 0.054 Uiso 1 1 calc GR
C14 C 0.6697(8) 0.7459(5) 0.2454(7) 0.0368(17) Uani 1 1 d .
H14A H 0.620208 0.810307 0.239629 0.055 Uiso 1 1 calc GR
H14B H 0.760938 0.750211 0.217781 0.055 Uiso 1 1 calc GR
H14C H 0.703331 0.723981 0.327963 0.055 Uiso 1 1 calc GR
C15 C 0.4055(7) 0.6587(4) 0.2036(6) 0.0276(15) Uani 1 1 d .
C16 C 0.2597(7) 0.6981(5) 0.1560(6) 0.0307(15) Uani 1 1 d .
H16 H 0.223357 0.736460 0.080747 0.037 Uiso 1 1 calc R
C17 C 0.1617(8) 0.6585(5) 0.2157(6) 0.0342(16) Uani 1 1 d .
H17 H 0.045169 0.665201 0.190850 0.041 Uiso 1 1 calc R
C18 C 0.2504(8) 0.5956(5) 0.3009(6) 0.0319(16) Uani 1 1 d .
C19 C 0.2042(7) 0.5264(5) 0.3822(6) 0.0284(14) Uani 1 1 d .
C20 C 0.0470(7) 0.5568(5) 0.3952(6) 0.0340(16) Uani 1 1 d .
H20A H 0.017584 0.510377 0.447051 0.051 Uiso 1 1 calc GR
H20B H -0.033468 0.556943 0.317247 0.051 Uiso 1 1 calc GR
H20C H 0.056219 0.622509 0.429542 0.051 Uiso 1 1 calc GR
C21 C 0.1830(8) 0.4232(5) 0.3262(7) 0.0387(17) Uani 1 1 d .
H21A H 0.278973 0.404185 0.309772 0.058 Uiso 1 1 calc GR
H21B H 0.095161 0.423856 0.252201 0.058 Uiso 1 1 calc GR
H21C H 0.161643 0.376109 0.381052 0.058 Uiso 1 1 calc GR
C22 C 0.3303(7) 0.5243(4) 0.5000(6) 0.0289(14) Uani 1 1 d .
C23 C 0.3148(8) 0.5107(5) 0.6095(6) 0.0347(16) Uani 1 1 d .
H23 H 0.219696 0.504520 0.627242 0.042 Uiso 1 1 calc R
C24 C 0.4694(8) 0.5078(5) 0.6915(6) 0.0317(16) Uani 1 1 d .
H24 H 0.496008 0.499372 0.774642 0.038 Uiso 1 1 calc R
C25 C 0.5712(7) 0.5189(4) 0.6307(6) 0.0252(14) Uani 1 1 d .
C26 C 0.7481(7) 0.5217(5) 0.6754(6) 0.0302(15) Uani 1 1 d .
C27 C 0.8055(8) 0.4827(6) 0.8043(6) 0.0384(17) Uani 1 1 d .
H27A H 0.757389 0.418869 0.807537 0.058 Uiso 1 1 calc GR
H27B H 0.775529 0.528782 0.856190 0.058 Uiso 1 1 calc GR
H27C H 0.919668 0.475711 0.830460 0.058 Uiso 1 1 calc GR
C28 C 0.8154(9) 0.6263(5) 0.6820(7) 0.0411(19) Uani 1 1 d .
H28A H 0.929969 0.623644 0.713149 0.062 Uiso 1 1 calc GR
H28B H 0.775682 0.666435 0.734270 0.062 Uiso 1 1 calc GR
H28C H 0.783167 0.655191 0.602667 0.062 Uiso 1 1 calc GR

loop_
_atom_site_aniso_label
_atom_site_aniso_U_11
_atom_site_aniso_U_22
_atom_site_aniso_U_33
_atom_site_aniso_U_23
_atom_site_aniso_U_13
_atom_site_aniso_U_12
K1 0.0423(9) 0.0341(8) 0.0434(10) 0.0074(7) 0.0162(8) -0.0064(7)
Cl1 0.0498(11) 0.0428(11) 0.0509(12) -0.0069(9) 0.0188(10) -0.0049(9)
Cl2 0.0442(11) 0.0582(12) 0.0399(11) -0.0051(9) 0.0131(9) -0.0107(9)
Si1 0.0316(10) 0.0278(10) 0.0350(11) 0.0023(8) 0.0144(9) 0.0040(8)
N1 0.025(3) 0.020(3) 0.036(3) 0.003(2) 0.012(3) 0.004(2)
N2 0.027(3) 0.024(3) 0.031(3) 0.003(2) 0.012(2) 0.002(2)
N3 0.031(3) 0.022(3) 0.033(3) 0.000(2) 0.015(3) 0.000(2)
N4 0.024(3) 0.023(3) 0.031(3) -0.001(2) 0.010(2) -0.003(2)
C1 0.025(3) 0.026(3) 0.026(4) 0.003(3) 0.008(3) -0.001(3)
C2 0.031(4) 0.033(4) 0.033(4) 0.003(3) 0.013(3) -0.003(3)
C3 0.022(3) 0.023(3) 0.042(4) 0.008(3) 0.008(3) 0.005(3)
C4 0.025(3) 0.022(3) 0.035(4) 0.004(3) 0.013(3) -0.001(3)
C5 0.025(3) 0.025(3) 0.034(4) 0.000(3) 0.011(3) -0.001(3)
C6 0.032(4) 0.029(4) 0.052(5) -0.001(3) 0.013(3) -0.001(3)
C7 0.036(4) 0.025(4) 0.034(4) -0.001(3) 0.008(3) 0.007(3)
C8 0.025(3) 0.025(4) 0.032(4) -0.006(3) 0.008(3) 0.000(3)
C9 0.033(4) 0.031(4) 0.034(4) -0.005(3) 0.012(3) 0.003(3)
C10 0.034(4) 0.038(4) 0.027(4) 0.001(3) 0.013(3) -0.003(3)
C11 0.025(3) 0.026(3) 0.033(4) 0.002(3) 0.011(3) -0.004(3)
C011 0.047(5) 0.044(5) 0.039(5) -0.002(4) 0.010(4) -0.005(4)
C12 0.031(4) 0.022(3) 0.030(4) 0.002(3) 0.008(3) 0.001(3)
C13 0.043(4) 0.031(4) 0.033(4) 0.010(3) 0.011(4) 0.008(3)
C14 0.035(4) 0.031(4) 0.046(5) -0.003(3) 0.016(4) -0.008(3)
C15 0.028(4) 0.023(3) 0.031(4) -0.001(3) 0.008(3) -0.002(3)
C16 0.031(4) 0.029(4) 0.031(4) 0.003(3) 0.008(3) 0.003(3)
C17 0.032(4) 0.033(4) 0.041(4) -0.001(3) 0.016(3) 0.006(3)
C18 0.028(4) 0.028(4) 0.042(4) -0.001(3) 0.013(3) -0.001(3)
C19 0.024(3) 0.020(3) 0.043(4) -0.004(3) 0.013(3) -0.002(3)
C20 0.028(4) 0.030(4) 0.046(5) -0.004(3) 0.015(3) 0.000(3)
C21 0.038(4) 0.032(4) 0.049(5) -0.001(3) 0.017(4) -0.002(3)
C22 0.029(3) 0.021(3) 0.036(4) 0.000(3) 0.010(3) -0.004(3)
C23 0.032(4) 0.037(4) 0.040(4) 0.000(3) 0.019(3) -0.008(3)
C24 0.034(4) 0.032(4) 0.028(4) 0.004(3) 0.010(3) -0.002(3)
C25 0.031(3) 0.015(3) 0.032(4) -0.001(3) 0.013(3) 0.000(2)
C26 0.031(4) 0.031(4) 0.029(4) -0.001(3) 0.012(3) 0.001(3)
C27 0.034(4) 0.047(4) 0.034(4) -0.001(3) 0.010(3) 0.000(3)
C28 0.040(4) 0.036(4) 0.048(5) -0.009(3) 0.015(4) -0.010(3)

loop_
_atom_type_symbol
_atom_type_description
_atom_type_scat_dispersion_real
_atom_type_scat_dispersion_imag
_atom_type_scat_source
C C 0.0033 0.0016 'International Tables Vol C Tables 4.2.6.8 and 6.1.1.4'
H H 0.0000 0.0000 'International Tables Vol C Tables 4.2.6.8 and 6.1.1.4'
Cl Cl 0.1484 0.1585 'International Tables Vol C Tables 4.2.6.8 and 6.1.1.4'
K K 0.2009 0.2494 'International Tables Vol C Tables 4.2.6.8 and 6.1.1.4'
N N 0.0061 0.0033 'International Tables Vol C Tables 4.2.6.8 and 6.1.1.4'
Si Si 0.0817 0.0704 'International Tables Vol C Tables 4.2.6.8 and 6.1.1.4'

loop_
_geom_angle_atom_site_label_1
_geom_angle_atom_site_label_2
_geom_angle_atom_site_label_3
_geom_angle
_geom_angle_site_symmetry_1
_geom_angle_site_symmetry_3
N1 K1 N3 155.10(15) . 2_646
N1 K1 C1 27.75(16) . .
N1 K1 C2 43.36(16) . .
N1 K1 C3 42.22(15) . .
N1 K1 C4 26.42(14) . .
N1 K1 C6 58.05(15) . .
N1 K1 C15 153.80(17) . 2_646
N1 K1 C16 128.43(16) . 2_646
N1 K1 C17 117.07(16) . 2_646
N1 K1 C18 128.26(16) . 2_646
N1 K1 C25 54.11(15) . .
N3 K1 C1 139.91(17) 2_646 .
N3 K1 C2 116.60(17) 2_646 .
N3 K1 C3 112.94(16) 2_646 .
N3 K1 C4 130.57(16) 2_646 .
N3 K1 C6 114.89(16) 2_646 .
N3 K1 C15 27.26(15) 2_646 2_646
N3 K1 C16 43.45(16) 2_646 2_646
N3 K1 C17 43.26(16) 2_646 2_646
N3 K1 C18 27.02(15) 2_646 2_646
N3 K1 C25 143.21(16) 2_646 .
C1 K1 C2 25.56(16) . .
C1 K1 C3 42.14(17) . .
C1 K1 C4 43.55(17) . .
C1 K1 C6 84.35(17) . .
C1 K1 C15 126.41(18) . 2_646
C1 K1 C16 101.77(18) . 2_646
C1 K1 C17 96.65(18) . 2_646
C1 K1 C18 116.41(18) . 2_646
C1 K1 C25 46.44(16) . .
C2 K1 C3 25.62(16) . .
C2 K1 C6 86.35(17) . .
C2 K1 C17 74.28(17) . 2_646
C2 K1 C25 70.25(16) . .
C3 K1 C6 64.04(16) . .
C4 K1 C2 42.29(18) . .
C4 K1 C3 24.78(15) . .
C4 K1 C6 44.35(16) . .
C4 K1 C16 124.13(17) . 2_646
C4 K1 C17 103.13(17) . 2_646
C4 K1 C25 80.34(16) . .
C15 K1 C2 111.94(19) 2_646 .
C15 K1 C3 121.45(17) 2_646 .
C15 K1 C4 145.62(17) 2_646 .
C15 K1 C6 141.97(18) 2_646 .
C15 K1 C16 25.59(17) 2_646 2_646
C15 K1 C17 42.57(17) 2_646 2_646
C15 K1 C18 43.57(18) 2_646 2_646
C15 K1 C25 116.03(17) 2_646 .
C16 K1 C2 86.51(18) 2_646 .
C16 K1 C3 99.40(17) 2_646 .
C16 K1 C6 147.74(18) 2_646 .
C16 K1 C17 25.87(16) 2_646 2_646
C16 K1 C25 105.72(17) 2_646 .
C17 K1 C3 78.92(17) 2_646 .
C17 K1 C6 122.58(18) 2_646 .
C17 K1 C25 120.38(18) 2_646 .
C18 K1 C2 91.33(18) 2_646 .
C18 K1 C3 86.04(17) 2_646 .
C18 K1 C4 105.67(17) 2_646 .
C18 K1 C6 106.19(18) 2_646 .
C18 K1 C16 42.63(18) 2_646 2_646
C18 K1 C17 25.51(17) 2_646 2_646
C18 K1 C25 145.73(18) 2_646 .
C25 K1 C3 88.01(16) . .
C25 K1 C6 101.31(17) . .
N1 Si1 K1 146.47(18) . 2_656
N1 Si1 N3 160.1(2) . .
N2 Si1 K1 118.70(17) . 2_656
N2 Si1 N1 89.5(2) . .
N2 Si1 N3 86.9(2) . .
N2 Si1 N4 156.1(2) . .
N3 Si1 K1 48.74(16) . 2_656
N4 Si1 K1 73.72(17) . 2_656
N4 Si1 N1 87.3(2) . .
N4 Si1 N3 88.0(2) . .
Si1 N1 K1 117.5(2) . .
C1 N1 K1 76.6(3) . .
C1 N1 Si1 120.9(4) . .
C4 N1 K1 83.9(3) . .
C4 N1 Si1 130.3(4) . .
C4 N1 C1 107.0(5) . .
C8 N2 Si1 130.5(4) . .
C8 N2 C11 106.7(5) . .
C11 N2 Si1 122.0(4) . .
Si1 N3 K1 102.8(2) . 2_656
C15 N3 K1 79.6(3) . 2_656
C15 N3 Si1 122.3(4) . .
C18 N3 K1 81.3(3) . 2_656
C18 N3 Si1 130.8(4) . .
C18 N3 C15 106.7(5) . .
C22 N4 Si1 131.2(4) . .
C22 N4 C25 106.1(5) . .
C25 N4 Si1 122.6(4) . .
N1 C1 K1 75.7(3) . .
N1 C1 C26 120.7(5) . .
C2 C1 K1 85.7(4) . .
C2 C1 N1 109.0(6) . .
C2 C1 C26 129.7(6) . .
C26 C1 K1 98.4(4) . .
C1 C2 K1 68.7(4) . .
C1 C2 C3 107.6(6) . .
C3 C2 K1 81.6(4) . .
C2 C3 K1 72.8(4) . .
C4 C3 K1 71.4(3) . .
C4 C3 C2 107.5(6) . .
N1 C4 K1 69.6(3) . .
N1 C4 C5 119.7(5) . .
C3 C4 K1 83.8(4) . .
C3 C4 N1 109.0(6) . .
C3 C4 C5 131.4(6) . .
C5 C4 K1 110.7(4) . .
C4 C5 C6 108.4(5) . .
C4 C5 C7 110.9(5) . .
C4 C5 C8 107.9(5) . .
C7 C5 C6 107.6(5) . .
C8 C5 C6 111.4(5) . .
C8 C5 C7 110.7(5) . .
C5 C6 K1 96.2(4) . .
N2 C8 C5 120.3(5) . .
C9 C8 N2 109.1(5) . .
C9 C8 C5 130.6(6) . .
C8 C9 C10 107.8(6) . .
C11 C10 C9 108.0(6) . .
N2 C11 C12 121.9(5) . .
C10 C11 N2 108.4(5) . .
C10 C11 C12 129.8(6) . .
Cl2 C011 Cl1 111.6(4) . .
C11 C12 C13 109.1(5) . .
C11 C12 C14 112.0(5) . .
C13 C12 C14 105.4(5) . .
C15 C12 C11 107.1(5) . .
C15 C12 C13 109.5(5) . .
C15 C12 C14 113.7(5) . .
N3 C15 K1 73.1(3) . 2_656
N3 C15 C12 121.3(5) . .
C12 C15 K1 112.9(4) . 2_656
C16 C15 K1 81.8(4) . 2_656
C16 C15 N3 108.7(5) . .
C16 C15 C12 129.9(6) . .
C15 C16 K1 72.7(4) . 2_656
C15 C16 C17 108.3(6) . .
C17 C16 K1 78.4(4) . 2_656
C16 C17 K1 75.7(4) . 2_656
C18 C17 K1 73.0(4) . 2_656
C18 C17 C16 107.7(6) . .
N3 C18 K1 71.7(3) . 2_656
N3 C18 C19 120.4(6) . .
C17 C18 K1 81.5(4) . 2_656
C17 C18 N3 108.5(6) . .
C17 C18 C19 130.8(6) . .
C19 C18 K1 116.8(4) . 2_656
C18 C19 C20 110.5(5) . .
C18 C19 C21 108.4(5) . .
C20 C19 C21 107.5(5) . .
C22 C19 C18 109.5(5) . .
C22 C19 C20 111.1(5) . .
C22 C19 C21 109.9(5) . .
N4 C22 C19 121.7(6) . .
C23 C22 N4 109.9(6) . .
C23 C22 C19 128.2(6) . .
C22 C23 C24 106.5(6) . .
C25 C24 C23 108.1(6) . .
N4 C25 K1 88.9(3) . .
N4 C25 C26 121.3(5) . .
C24 C25 K1 93.2(4) . .
C24 C25 N4 109.3(5) . .
C24 C25 C26 129.4(6) . .
C26 C25 K1 87.9(3) . .
C1 C26 K1 56.3(3) . .
C1 C26 C27 108.4(5) . .
C1 C26 C28 113.2(5) . .
C25 C26 K1 66.5(3) . .
C25 C26 C1 107.7(5) . .
C25 C26 C27 108.8(5) . .
C25 C26 C28 113.1(5) . .
C27 C26 K1 86.9(4) . .
C28 C26 K1 166.5(5) . .
C28 C26 C27 105.5(6) . .

loop_
_geom_bond_atom_site_label_1
_geom_bond_atom_site_label_2
_geom_bond_distance
_geom_bond_site_symmetry_2
K1 N1 2.934(5) .
K1 N3 2.934(5) 2_646
K1 C1 2.945(6) .
K1 C2 3.153(7) .
K1 C3 3.264(6) .
K1 C4 3.112(6) .
K1 C6 3.415(7) .
K1 C15 3.015(7) 2_646
K1 C16 3.126(7) 2_646
K1 C17 3.161(7) 2_646
K1 C18 3.055(7) 2_646
K1 C25 3.215(6) .
Cl1 C011 1.776(7) .
Cl2 C011 1.754(7) .
Si1 N1 1.854(5) .
Si1 N2 1.844(5) .
Si1 N3 1.861(6) .
Si1 N4 1.850(5) .
N1 C1 1.410(8) .
N1 C4 1.392(7) .
N2 C8 1.399(8) .
N2 C11 1.405(8) .
N3 C15 1.404(8) .
N3 C18 1.404(8) .
N4 C22 1.386(8) .
N4 C25 1.408(8) .
C1 C2 1.364(9) .
C1 C26 1.514(9) .
C2 C3 1.427(9) .
C3 C4 1.376(8) .
C4 C5 1.501(9) .
C5 C6 1.557(9) .
C5 C7 1.538(9) .
C5 C8 1.501(9) .
C8 C9 1.354(9) .
C9 C10 1.414(9) .
C10 C11 1.364(9) .
C11 C12 1.510(9) .
C12 C13 1.530(9) .
C12 C14 1.556(9) .
C12 C15 1.507(9) .
C15 C16 1.364(9) .
C16 C17 1.408(9) .
C17 C18 1.376(9) .
C18 C19 1.506(9) .
C19 C20 1.530(8) .
C19 C21 1.547(9) .
C19 C22 1.500(9) .
C22 C23 1.370(9) .
C23 C24 1.424(9) .
C24 C25 1.348(8) .
C25 C26 1.511(8) .
C26 C27 1.552(9) .
C26 C28 1.546(9) .
